data_2021446
loop_
_publ_author_name
'Qin, Tao'
'Zhang, Shunlin'
'Wang, Yixiong'
'Hou, Tianjiao'
'Zhu, Dunru'
'Jing, Su'

_publ_section_title
;
 Three novel topologically different metal--organic frameworks built from
 3-nitro-4-(pyridin-4-yl)benzoic acid
;
_journal_coeditor_code SK3712
_journal_issue 2
_journal_name_full 'Acta Crystallographica Section C'
_journal_page_first
;
;
_journal_paper_doi 10.1107/S2053229618018211
_journal_volume 75
_journal_year 2019
_chemical_formula_iupac '[Ni (C12 H7 N2 O4)2 (H2 O)2], 2C4 H9 N O'
_chemical_formula_moiety 'C24 H18 N4 Ni O10, 2(C4 H9 N O)'
_chemical_formula_sum 'C32 H36 N6 Ni O12'
_chemical_formula_weight 755.38
_chemical_name_systematic
;<i>catena</i>-Poly[[[diaquanickel(II)]-bis[\m~2~-3-nitro-4-(pyridin-4-yl)benzoato-\k^2^<i>O</i>:<i>N</i>]] <i>N</i>,<i>N</i>-dimethylacetamide
disolvate]
;
_space_group_crystal_system triclinic
_space_group_IT_number 2
_space_group_name_Hall '-P 1'
_space_group_name_H-M_alt 'P -1'
_symmetry_space_group_name_Hall '-P 1'
_symmetry_space_group_name_H-M 'P -1'
_atom_sites_solution_hydrogens mixed
_audit_creation_method SHELXL-2018/3
_cell_angle_alpha 98.341(9)
_cell_angle_beta 93.604(9)
_cell_angle_gamma 117.018(6)
_cell_formula_units_Z 2
_cell_length_a 11.866(7)
_cell_length_b 12.259(7)
_cell_length_c 14.248(14)
_cell_measurement_reflns_used 4686
_cell_measurement_temperature 296(2)
_cell_measurement_theta_max 27.0515
_cell_measurement_theta_min 2.2571
_cell_volume 1807(2)
_computing_cell_refinement
;
SAINT (Bruker, 2005)
;
_computing_data_collection
;
APEX2 (Bruker, 2005)
;
_computing_data_reduction
;
SAINT (Bruker, 2005)
;
_computing_molecular_graphics
;
SHELXTL (Sheldrick, 2008) and DIAMOND (Brandenburg, 2010)
;
_computing_publication_material
;
SHELXTL (Sheldrick, 2008)
;
_computing_structure_refinement
;
SHELXL2018 (Sheldrick, 2015b)
;
_computing_structure_solution
;
SHELXS2018 (Sheldrick, 2015a)
;
_diffrn_ambient_temperature 296(2)
_diffrn_measured_fraction_theta_full 0.989
_diffrn_measured_fraction_theta_max 0.989
_diffrn_measurement_device_type 'Bruker APEXII CCD'
_diffrn_measurement_method '\w scans'
_diffrn_radiation_type MoK\a
_diffrn_radiation_wavelength 0.71073
_diffrn_reflns_av_R_equivalents 0.0242
_diffrn_reflns_av_unetI/netI 0.0379
_diffrn_reflns_limit_h_max 14
_diffrn_reflns_limit_h_min -13
_diffrn_reflns_limit_k_max 14
_diffrn_reflns_limit_k_min -14
_diffrn_reflns_limit_l_max 16
_diffrn_reflns_limit_l_min -16
_diffrn_reflns_number 12864
_diffrn_reflns_theta_full 25.005
_diffrn_reflns_theta_max 25.005
_diffrn_reflns_theta_min 1.460
_diffrn_source 'fine-focus sealed tube'
_exptl_absorpt_coefficient_mu 0.605
_exptl_absorpt_correction_T_max 0.9309
_exptl_absorpt_correction_T_min 0.8885
_exptl_absorpt_correction_type multi-scan
_exptl_absorpt_process_details
;
(SADABS; Bruker, 2005)
;
_exptl_crystal_colour 'light green'
_exptl_crystal_density_diffrn 1.388
_exptl_crystal_description block
_exptl_crystal_F_000 788
_exptl_crystal_size_max 0.200
_exptl_crystal_size_mid 0.180
_exptl_crystal_size_min 0.120
_refine_diff_density_max 0.852
_refine_diff_density_min -0.464
_refine_ls_extinction_method none
_refine_ls_goodness_of_fit_ref 1.079
_refine_ls_hydrogen_treatment constr
_refine_ls_matrix_type full
_refine_ls_number_parameters 537
_refine_ls_number_reflns 6294
_refine_ls_number_restraints 82
_refine_ls_restrained_S_all 1.133
_refine_ls_R_factor_all 0.0592
_refine_ls_R_factor_gt 0.0465
_refine_ls_shift/su_max 0.000
_refine_ls_shift/su_mean 0.000
_refine_ls_structure_factor_coef Fsqd
_refine_ls_weighting_details 'w=1/[\s^2^(Fo^2^)+(0.0739P)^2^+0.9830P] where P=(Fo^2^+2Fc^2^)/3'
_refine_ls_weighting_scheme calc
_refine_ls_wR_factor_gt 0.1286
_refine_ls_wR_factor_ref 0.1358
_reflns_number_gt 5054
_reflns_number_total 6294
_reflns_threshold_expression 'I > 2\s(I)'
_cod_data_source_file sk3712sup1.cif
_cod_data_source_block 1845690
_cod_database_code 2021446
_shelx_space_group_comment
;
The symmetry employed for this shelxl refinement is uniquely defined
by the following loop, which should always be used as a source of
symmetry information in preference to the above space-group names.
They are only intended as comments.
;
_shelx_estimated_absorpt_t_min 0.889
_shelx_estimated_absorpt_t_max 0.931

loop_
_space_group_symop_operation_xyz
'x, y, z'
'-x, -y, -z'

loop_
_atom_site_type_symbol
_atom_site_label
_atom_site_fract_x
_atom_site_fract_y
_atom_site_fract_z
_atom_site_U_iso_or_equiv
_atom_site_adp_type
_atom_site_calc_flag
_atom_site_occupancy
_atom_site_disorder_assembly
_atom_site_disorder_group
Ni Ni1 0.000000 0.000000 0.000000 0.02411(15) Uani d 1 . .
Ni Ni2 0.000000 1.000000 0.500000 0.02426(15) Uani d 1 . .
O O1 -0.0510(2) 0.82674(18) 0.42739(13) 0.0335(5) Uani d 1 . .
O O1W -0.1279(2) -0.1305(2) 0.06831(15) 0.0443(6) Uani d 1 . .
H H1WA -0.082098 -0.120880 0.120212 0.053 Uiso d 1 . .
H H1WB -0.206198 -0.172200 0.074282 0.053 Uiso d 1 . .
O O2W 0.12087(19) 1.07030(19) 0.40066(14) 0.0346(5) Uani d 1 . .
H H2WA 0.128744 1.141065 0.393885 0.042 Uiso d 1 . .
H H2WB 0.092074 1.020775 0.346545 0.042 Uiso d 1 . .
O O2 -0.1332(3) 0.7053(2) 0.53437(15) 0.0500(6) Uani d 1 . .
O O3 -0.018(3) 0.614(2) 0.1026(10) 0.103(6) Uani d 0.86(6) A 1
O O3A 0.048(5) 0.653(4) 0.127(4) 0.051(13) Uani d 0.14(6) A 2
O O4 0.126(7) 0.593(3) 0.145(4) 0.078(10) Uani d 0.43(16) A 1
O O4A 0.158(4) 0.587(3) 0.169(4) 0.083(6) Uani d 0.57(16) A 2
O O5 0.14968(18) 0.01671(18) 0.09383(13) 0.0309(4) Uani d 1 . .
O O6 0.05986(19) -0.07410(19) 0.21454(13) 0.0348(5) Uani d 1 . .
O O7 0.6737(6) 0.0451(8) 0.1233(5) 0.090(3) Uani d 0.594(9) B 1
O O7A 0.6954(13) 0.1306(13) 0.1786(10) 0.121(4) Uani d 0.406(9) B 2
O O8 0.6216(8) 0.1896(8) 0.1182(6) 0.130(3) Uani d 0.594(9) B 1
O O8A 0.5760(10) 0.0653(11) 0.0499(8) 0.117(4) Uani d 0.406(9) B 2
O O9 0.3862(10) 0.234(2) -0.0433(10) 0.075(4) Uani d 0.50(5) C 1
O O9A 0.3826(10) 0.281(2) -0.0539(7) 0.072(4) Uani d 0.50(5) C 2
O O10 0.6588(4) 0.2897(4) 0.5251(3) 0.1091(13) Uani d 1 . .
N N1 -0.0148(2) 0.1448(2) 0.09002(16) 0.0321(5) Uani d 1 . .
N N2 0.0442(5) 0.5906(3) 0.1650(3) 0.0653(12) Uani d 1 . .
N N3 0.8449(2) -0.0019(2) 0.41517(16) 0.0319(5) Uani d 1 . .
N N4 0.5990(4) 0.0777(5) 0.1351(3) 0.0905(14) Uani d 1 . .
N N5 0.5640(7) 0.3824(7) 0.0429(6) 0.161(3) Uani d 1 . .
N N6 0.5084(19) 0.3347(16) 0.5422(17) 0.108(6) Uani d 0.52(3) D 1
N N6A 0.5489(17) 0.3784(19) 0.5933(15) 0.095(6) Uani d 0.48(3) D 2
C C1 -0.0469(3) 0.2227(3) 0.0532(2) 0.0385(7) Uani d 1 . .
H H1A -0.060522 0.212539 -0.013183 0.046 Uiso calc 1 . .
C C2 -0.0610(3) 0.3169(3) 0.1069(2) 0.0406(8) Uani d 1 . .
H H2A -0.085650 0.366824 0.077048 0.049 Uiso calc 1 . .
C C3 -0.0381(3) 0.3371(3) 0.2068(2) 0.0353(7) Uani d 1 . .
C C4 -0.0045(4) 0.2575(3) 0.2452(2) 0.0466(9) Uani d 1 . .
H H4A 0.011571 0.266755 0.311364 0.056 Uiso calc 1 . .
C C5 0.0055(3) 0.1638(3) 0.1855(2) 0.0418(8) Uani d 1 . .
H H5A 0.027730 0.110977 0.213495 0.050 Uiso calc 1 . .
C C6 -0.0533(3) 0.4363(3) 0.2689(2) 0.0358(7) Uani d 1 . .
C C7 -0.0190(3) 0.5537(3) 0.2486(2) 0.0366(7) Uani d 1 . .
C C8 -0.0360(3) 0.6443(3) 0.3054(2) 0.0347(7) Uani d 1 . .
H H8A -0.014840 0.720158 0.286946 0.042 Uiso calc 1 . .
C C9 -0.0849(3) 0.6216(3) 0.3905(2) 0.0317(6) Uani d 1 . .
C C10 -0.1219(3) 0.5042(3) 0.4127(2) 0.0437(8) Uani d 1 . .
H H10A -0.156807 0.486576 0.468700 0.052 Uiso calc 1 . .
C C11 -0.1076(4) 0.4137(3) 0.3527(2) 0.0453(8) Uani d 1 . .
H H11A -0.134992 0.335500 0.368555 0.054 Uiso calc 1 . .
C C12 -0.0921(3) 0.7248(3) 0.4567(2) 0.0314(6) Uani d 1 . .
C C13 0.7882(3) 0.0644(3) 0.4515(2) 0.0411(8) Uani d 1 . .
H H13A 0.823027 0.115928 0.511616 0.049 Uiso calc 1 . .
C C14 0.6810(3) 0.0598(3) 0.4041(2) 0.0468(8) Uani d 1 . .
H H14A 0.644975 0.107377 0.432262 0.056 Uiso calc 1 . .
C C15 0.6270(3) -0.0154(3) 0.3146(2) 0.0389(7) Uani d 1 . .
C C16 0.6863(3) -0.0830(3) 0.2753(2) 0.0448(8) Uani d 1 . .
H H16A 0.654125 -0.133978 0.214782 0.054 Uiso calc 1 . .
C C17 0.7933(3) -0.0731(3) 0.3273(2) 0.0391(7) Uani d 1 . .
H H17A 0.832160 -0.118437 0.300035 0.047 Uiso calc 1 . .
C C18 0.5050(3) -0.0252(3) 0.2689(2) 0.0404(7) Uani d 1 . .
C C19 0.4903(3) 0.0212(4) 0.1873(2) 0.0476(8) Uani d 1 . .
C C20 0.3777(3) 0.0192(3) 0.1540(2) 0.0461(8) Uani d 1 . .
H H20A 0.372086 0.050986 0.099502 0.055 Uiso calc 1 . .
C C21 0.2741(3) -0.0295(3) 0.2013(2) 0.0316(6) Uani d 1 . .
C C22 0.2845(3) -0.0781(3) 0.2814(2) 0.0418(8) Uani d 1 . .
H H22A 0.214577 -0.112297 0.313732 0.050 Uiso calc 1 . .
C C23 0.3974(3) -0.0763(3) 0.3138(2) 0.0457(8) Uani d 1 . .
H H23A 0.401564 -0.110336 0.367280 0.055 Uiso calc 1 . .
C C24 0.1510(3) -0.0289(2) 0.16763(19) 0.0284(6) Uani d 1 . .
C C25 0.3793(6) 0.3378(7) 0.1171(5) 0.129(3) Uani d 1 . .
H H25A 0.419866 0.326593 0.172686 0.194 Uiso calc 1 . .
H H25B 0.291278 0.274960 0.103292 0.194 Uiso calc 1 . .
H H25C 0.383888 0.418963 0.129210 0.194 Uiso calc 1 . .
C C26 0.4480(7) 0.3265(7) 0.0306(6) 0.124(2) Uani d 1 . .
C C27 0.6281(6) 0.3548(9) -0.0403(6) 0.172(4) Uani d 1 . .
H H27A 0.571320 0.329628 -0.099356 0.257 Uiso calc 1 . .
H H27B 0.647656 0.288870 -0.031087 0.257 Uiso calc 1 . .
H H27C 0.705581 0.428483 -0.042769 0.257 Uiso calc 1 . .
C C28 0.6440(8) 0.4610(10) 0.1384(7) 0.213(5) Uani d 1 . .
H H28A 0.611284 0.515905 0.164074 0.320 Uiso calc 1 . .
H H28B 0.731144 0.509412 0.129115 0.320 Uiso calc 1 . .
H H28C 0.640022 0.407294 0.182255 0.320 Uiso calc 1 . .
C C29 0.4406(7) 0.2434(7) 0.4449(7) 0.184(4) Uani d 1 . .
H H29A 0.411841 0.159097 0.453619 0.276 Uiso calc 1 D 1
H H29B 0.499386 0.261492 0.399105 0.276 Uiso calc 1 D 1
H H29C 0.368502 0.253153 0.421972 0.276 Uiso calc 1 D 1
C C30 0.6183(16) 0.3516(13) 0.5725(12) 0.074(7) Uani d 0.52(3) D 1
C C30A 0.5519(16) 0.3027(12) 0.5188(15) 0.068(6) Uani d 0.48(3) D 2
C C31 0.6761(9) 0.4459(9) 0.6649(5) 0.164(4) Uani d 1 . .
H H31A 0.747637 0.439978 0.694320 0.246 Uiso calc 1 D 1
H H31B 0.613156 0.429598 0.707466 0.246 Uiso calc 1 D 1
H H31C 0.704344 0.528303 0.651906 0.246 Uiso calc 1 D 1
C C32 0.4347(7) 0.3936(9) 0.5959(7) 0.179(4) Uani d 1 . .
H H32A 0.486919 0.482495 0.612408 0.268 Uiso calc 1 D 1
H H32B 0.413581 0.360783 0.653234 0.268 Uiso calc 1 D 1
H H32C 0.357584 0.374089 0.555438 0.268 Uiso calc 1 D 1

loop_
_atom_site_aniso_label
_atom_site_aniso_U_11
_atom_site_aniso_U_22
_atom_site_aniso_U_33
_atom_site_aniso_U_12
_atom_site_aniso_U_13
_atom_site_aniso_U_23
Ni1 0.0279(3) 0.0299(3) 0.0202(3) 0.0198(2) 0.00001(19) 0.00119(19)
Ni2 0.0295(3) 0.0287(3) 0.0198(3) 0.0203(2) -0.00107(19) -0.00088(19)
O1 0.0483(13) 0.0312(10) 0.0258(10) 0.0255(10) 0.0000(9) -0.0014(8)
O1W 0.0305(12) 0.0581(14) 0.0397(12) 0.0155(10) -0.0001(10) 0.0166(11)
O2W 0.0413(12) 0.0384(11) 0.0280(10) 0.0232(10) 0.0052(8) 0.0020(8)
O2 0.0814(18) 0.0440(13) 0.0345(12) 0.0367(13) 0.0213(12) 0.0062(10)
O3 0.194(17) 0.110(8) 0.056(4) 0.103(11) 0.047(7) 0.047(5)
O3A 0.07(2) 0.061(16) 0.034(16) 0.037(14) 0.025(11) 0.019(11)
O4 0.066(17) 0.098(9) 0.064(14) 0.031(9) 0.036(12) 0.015(8)
O4A 0.064(9) 0.110(6) 0.078(12) 0.039(6) 0.035(8) 0.020(7)
O5 0.0311(11) 0.0410(11) 0.0270(10) 0.0228(9) -0.0003(8) 0.0066(9)
O6 0.0325(11) 0.0505(12) 0.0270(11) 0.0243(10) 0.0032(8) 0.0073(9)
O7 0.061(4) 0.155(7) 0.120(5) 0.083(4) 0.056(4) 0.087(5)
O7A 0.114(5) 0.127(5) 0.117(5) 0.049(3) 0.017(3) 0.035(3)
O8 0.122(4) 0.131(4) 0.150(4) 0.061(3) 0.026(3) 0.055(3)
O8A 0.108(5) 0.136(5) 0.101(5) 0.050(3) 0.025(3) 0.028(3)
O9 0.059(4) 0.083(6) 0.068(5) 0.025(4) 0.002(3) 0.004(4)
O9A 0.049(4) 0.079(7) 0.069(4) 0.016(4) -0.009(3) 0.011(4)
O10 0.121(4) 0.095(3) 0.137(4) 0.069(3) 0.049(3) 0.020(2)
N1 0.0447(15) 0.0367(13) 0.0242(12) 0.0291(12) 0.0016(11) 0.0007(10)
N2 0.113(4) 0.0363(17) 0.053(2) 0.036(2) 0.045(2) 0.0115(16)
N3 0.0331(14) 0.0422(14) 0.0267(13) 0.0247(11) -0.0006(10) 0.0029(11)
N4 0.053(2) 0.158(4) 0.086(3) 0.053(3) 0.019(2) 0.082(3)
N5 0.108(5) 0.182(7) 0.177(7) 0.067(5) -0.017(5) 0.007(6)
N6 0.090(10) 0.093(10) 0.132(13) 0.040(7) 0.012(9) 0.006(9)
N6A 0.103(14) 0.106(11) 0.108(12) 0.073(10) 0.045(9) 0.021(9)
C1 0.060(2) 0.0404(17) 0.0250(15) 0.0338(16) 0.0013(14) 0.0015(13)
C2 0.061(2) 0.0389(17) 0.0342(17) 0.0352(16) 0.0023(15) 0.0050(13)
C3 0.0485(19) 0.0316(15) 0.0317(16) 0.0250(14) 0.0064(14) 0.0013(12)
C4 0.079(3) 0.052(2) 0.0236(16) 0.0465(19) 0.0011(15) 0.0021(14)
C5 0.068(2) 0.0478(18) 0.0270(16) 0.0438(18) -0.0008(15) 0.0024(13)
C6 0.052(2) 0.0318(15) 0.0288(15) 0.0259(15) 0.0058(14) 0.0007(12)
C7 0.050(2) 0.0335(16) 0.0301(16) 0.0226(15) 0.0118(14) 0.0032(12)
C8 0.0438(18) 0.0287(14) 0.0341(16) 0.0195(13) 0.0048(14) 0.0053(12)
C9 0.0388(17) 0.0309(15) 0.0293(15) 0.0207(13) 0.0050(13) 0.0019(12)
C10 0.068(2) 0.0363(17) 0.0365(18) 0.0297(16) 0.0199(16) 0.0101(14)
C11 0.075(3) 0.0325(16) 0.0390(18) 0.0313(17) 0.0185(17) 0.0114(14)
C12 0.0355(16) 0.0322(15) 0.0294(15) 0.0209(13) -0.0008(12) -0.0011(12)
C13 0.0431(19) 0.0540(19) 0.0353(17) 0.0357(16) -0.0048(14) -0.0047(14)
C14 0.045(2) 0.062(2) 0.045(2) 0.0406(18) -0.0030(16) -0.0025(16)
C15 0.0343(17) 0.0545(19) 0.0364(17) 0.0282(15) -0.0007(13) 0.0103(14)
C16 0.044(2) 0.065(2) 0.0306(17) 0.0349(17) -0.0074(14) -0.0028(15)
C17 0.0416(18) 0.0550(19) 0.0296(16) 0.0344(16) -0.0026(13) -0.0033(14)
C18 0.0362(18) 0.0533(19) 0.0381(17) 0.0273(16) -0.0034(14) 0.0099(15)
C19 0.0378(19) 0.076(2) 0.0424(19) 0.0354(18) 0.0052(14) 0.0191(17)
C20 0.0409(19) 0.075(2) 0.0367(18) 0.0353(18) 0.0076(15) 0.0249(17)
C21 0.0320(16) 0.0378(16) 0.0273(15) 0.0201(13) -0.0005(12) 0.0026(12)
C22 0.0315(17) 0.058(2) 0.0401(18) 0.0223(15) 0.0034(14) 0.0187(16)
C23 0.0413(19) 0.065(2) 0.0423(19) 0.0303(17) 0.0039(15) 0.0255(17)
C24 0.0325(15) 0.0317(14) 0.0232(14) 0.0199(12) -0.0015(11) -0.0024(11)
C25 0.101(5) 0.132(5) 0.113(5) 0.035(4) 0.019(4) -0.031(4)
C26 0.080(5) 0.112(5) 0.173(7) 0.035(4) 0.030(5) 0.042(5)
C27 0.075(4) 0.297(12) 0.144(6) 0.080(6) 0.048(4) 0.059(7)
C28 0.125(7) 0.261(12) 0.161(8) 0.057(7) -0.071(6) -0.077(8)
C29 0.126(7) 0.115(6) 0.233(10) 0.024(5) -0.085(7) -0.041(6)
C30 0.065(10) 0.067(8) 0.089(10) 0.025(7) 0.016(7) 0.033(8)
C30A 0.054(9) 0.039(6) 0.091(11) 0.008(5) 0.000(7) 0.003(6)
C31 0.185(9) 0.216(9) 0.093(5) 0.121(8) -0.039(5) -0.032(6)
C32 0.107(6) 0.200(9) 0.289(12) 0.110(6) 0.074(7) 0.074(8)

loop_
_atom_type_symbol
_atom_type_description
_atom_type_scat_dispersion_real
_atom_type_scat_dispersion_imag
_atom_type_scat_source
C C 0.0033 0.0016 'International Tables Vol C Tables 4.2.6.8 and 6.1.1.4'
H H 0.0000 0.0000 'International Tables Vol C Tables 4.2.6.8 and 6.1.1.4'
N N 0.0061 0.0033 'International Tables Vol C Tables 4.2.6.8 and 6.1.1.4'
O O 0.0106 0.0060 'International Tables Vol C Tables 4.2.6.8 and 6.1.1.4'
Ni Ni 0.3393 1.1124 'International Tables Vol C Tables 4.2.6.8 and 6.1.1.4'

loop_
_geom_angle_atom_site_label_1
_geom_angle_atom_site_label_2
_geom_angle_atom_site_label_3
_geom_angle_site_symmetry_1
_geom_angle_site_symmetry_3
_geom_angle
O1W Ni1 O1W . 2 180.0
O1W Ni1 O5 . 2 90.13(9)
O1W Ni1 O5 2 2 89.87(9)
O1W Ni1 O5 . . 89.87(9)
O1W Ni1 O5 2 . 90.13(9)
O5 Ni1 O5 2 . 180.0
O1W Ni1 N1 . . 90.62(10)
O1W Ni1 N1 2 . 89.38(11)
O5 Ni1 N1 2 . 87.91(9)
O5 Ni1 N1 . . 92.09(9)
O1W Ni1 N1 . 2 89.38(10)
O1W Ni1 N1 2 2 90.62(10)
O5 Ni1 N1 2 2 92.09(9)
O5 Ni1 N1 . 2 87.91(9)
N1 Ni1 N1 . 2 180.0
O1 Ni2 O1 . 2_576 180.00(10)
O1 Ni2 O2W . 2_576 91.64(9)
O1 Ni2 O2W 2_576 2_576 88.36(9)
O1 Ni2 O2W . . 88.36(9)
O1 Ni2 O2W 2_576 . 91.64(9)
O2W Ni2 O2W 2_576 . 180.00(12)
O1 Ni2 N3 . 2_666 91.20(9)
O1 Ni2 N3 2_576 2_666 88.80(9)
O2W Ni2 N3 2_576 2_666 91.58(10)
O2W Ni2 N3 . 2_666 88.42(11)
O1 Ni2 N3 . 1_465 88.80(9)
O1 Ni2 N3 2_576 1_465 91.20(9)
O2W Ni2 N3 2_576 1_465 88.42(11)
O2W Ni2 N3 . 1_465 91.58(10)
N3 Ni2 N3 2_666 1_465 180.0
C12 O1 Ni2 . . 129.71(19)
Ni1 O1W H1WA . . 102.4
Ni1 O1W H1WB . . 145.4
H1WA O1W H1WB . . 108.8
Ni2 O2W H2WA . . 110.7
Ni2 O2W H2WB . . 110.6
H2WA O2W H2WB . . 108.8
C24 O5 Ni1 . . 131.40(18)
C5 N1 C1 . . 115.8(2)
C5 N1 Ni1 . . 123.15(19)
C1 N1 Ni1 . . 121.01(19)
O4 N2 O3 . . 114(5)
O3A N2 O4A . . 109(3)
O3A N2 C7 . . 130.9(18)
O4 N2 C7 . . 131(5)
O3 N2 C7 . . 114.9(10)
O4A N2 C7 . . 112(2)
C13 N3 C17 . . 116.5(3)
C13 N3 Ni2 . 1_645 119.8(2)
C17 N3 Ni2 . 1_645 123.50(19)
O7A N4 O8A . . 125.7(9)
O7 N4 O8 . . 119.0(6)
O7A N4 C19 . . 116.9(8)
O7 N4 C19 . . 125.8(5)
O8A N4 C19 . . 117.4(6)
O8 N4 C19 . . 113.8(5)
C26 N5 C28 . . 123.5(9)
C26 N5 C27 . . 115.7(7)
C28 N5 C27 . . 120.2(7)
C30 N6 C32 . . 125(2)
C30 N6 C29 . . 117.2(17)
C32 N6 C29 . . 117.7(16)
C30A N6A C32 . . 118(2)
C30A N6A C31 . . 113.2(14)
C32 N6A C31 . . 128.9(16)
N1 C1 C2 . . 124.3(3)
N1 C1 H1A . . 117.9
C2 C1 H1A . . 117.9
C1 C2 C3 . . 119.5(3)
C1 C2 H2A . . 120.3
C3 C2 H2A . . 120.3
C4 C3 C2 . . 116.5(3)
C4 C3 C6 . . 121.3(3)
C2 C3 C6 . . 122.1(3)
C3 C4 C5 . . 120.0(3)
C3 C4 H4A . . 120.0
C5 C4 H4A . . 120.0
N1 C5 C4 . . 123.8(3)
N1 C5 H5A . . 118.1
C4 C5 H5A . . 118.1
C7 C6 C11 . . 115.6(3)
C7 C6 C3 . . 124.1(3)
C11 C6 C3 . . 120.3(3)
C8 C7 C6 . . 123.8(3)
C8 C7 N2 . . 115.4(3)
C6 C7 N2 . . 120.7(3)
C7 C8 C9 . . 119.5(3)
C7 C8 H8A . . 120.2
C9 C8 H8A . . 120.2
C8 C9 C10 . . 118.3(3)
C8 C9 C12 . . 119.3(3)
C10 C9 C12 . . 122.4(3)
C11 C10 C9 . . 120.9(3)
C11 C10 H10A . . 119.6
C9 C10 H10A . . 119.6
C10 C11 C6 . . 121.8(3)
C10 C11 H11A . . 119.1
C6 C11 H11A . . 119.1
O2 C12 O1 . . 126.2(3)
O2 C12 C9 . . 119.3(3)
O1 C12 C9 . . 114.5(3)
N3 C13 C14 . . 123.1(3)
N3 C13 H13A . . 118.4
C14 C13 H13A . . 118.4
C13 C14 C15 . . 120.0(3)
C13 C14 H14A . . 120.0
C15 C14 H14A . . 120.0
C14 C15 C16 . . 117.5(3)
C14 C15 C18 . . 118.2(3)
C16 C15 C18 . . 124.3(3)
C17 C16 C15 . . 119.0(3)
C17 C16 H16A . . 120.5
C15 C16 H16A . . 120.5
N3 C17 C16 . . 123.9(3)
N3 C17 H17A . . 118.1
C16 C17 H17A . . 118.1
C23 C18 C19 . . 115.7(3)
C23 C18 C15 . . 118.3(3)
C19 C18 C15 . . 125.9(3)
C20 C19 C18 . . 122.8(3)
C20 C19 N4 . . 117.5(3)
C18 C19 N4 . . 119.7(3)
C21 C20 C19 . . 120.0(3)
C21 C20 H20A . . 120.0
C19 C20 H20A . . 120.0
C20 C21 C22 . . 118.8(3)
C20 C21 C24 . . 120.7(3)
C22 C21 C24 . . 120.5(3)
C23 C22 C21 . . 120.7(3)
C23 C22 H22A . . 119.6
C21 C22 H22A . . 119.6
C22 C23 C18 . . 122.0(3)
C22 C23 H23A . . 119.0
C18 C23 H23A . . 119.0
O6 C24 O5 . . 126.1(3)
O6 C24 C21 . . 117.6(2)
O5 C24 C21 . . 116.3(2)
C26 C25 H25A . . 109.5
C26 C25 H25B . . 109.5
H25A C25 H25B . . 109.5
C26 C25 H25C . . 109.5
H25A C25 H25C . . 109.5
H25B C25 H25C . . 109.5
N5 C26 O9A . . 121.8(9)
N5 C26 O9 . . 120.1(9)
N5 C26 C25 . . 117.6(8)
O9A C26 C25 . . 119.1(8)
O9 C26 C25 . . 119.7(8)
N5 C27 H27A . . 109.5
N5 C27 H27B . . 109.5
H27A C27 H27B . . 109.5
N5 C27 H27C . . 109.5
H27A C27 H27C . . 109.5
H27B C27 H27C . . 109.5
N5 C28 H28A . . 109.5
N5 C28 H28B . . 109.5
H28A C28 H28B . . 109.5
N5 C28 H28C . . 109.5
H28A C28 H28C . . 109.5
H28B C28 H28C . . 109.5
N6 C29 H29A . . 109.5
N6 C29 H29B . . 109.5
H29A C29 H29B . . 109.5
N6 C29 H29C . . 109.5
H29A C29 H29C . . 109.5
H29B C29 H29C . . 109.5
O10 C30 N6 . . 117(2)
O10 C30 C31 . . 131.1(14)
N6 C30 C31 . . 112.1(15)
N6A C30A O10 . . 113.4(19)
N6A C30A C29 . . 116.7(16)
O10 C30A C29 . . 129.9(15)
C30 C31 H31A . . 109.5
C30 C31 H31B . . 109.5
H31A C31 H31B . . 109.5
C30 C31 H31C . . 109.5
H31A C31 H31C . . 109.5
H31B C31 H31C . . 109.5
N6 C32 H32A . . 109.5
N6 C32 H32B . . 109.5
H32A C32 H32B . . 109.5
N6 C32 H32C . . 109.5
H32A C32 H32C . . 109.5
H32B C32 H32C . . 109.5

loop_
_geom_bond_atom_site_label_1
_geom_bond_atom_site_label_2
_geom_bond_site_symmetry_2
_geom_bond_distance
Ni1 O1W . 2.059(2)
Ni1 O1W 2 2.059(2)
Ni1 O5 2 2.068(2)
Ni1 O5 . 2.068(2)
Ni1 N1 . 2.116(2)
Ni1 N1 2 2.116(2)
Ni2 O1 . 2.016(2)
Ni2 O1 2_576 2.016(2)
Ni2 O2W 2_576 2.071(2)
Ni2 O2W . 2.071(2)
Ni2 N3 2_666 2.126(3)
Ni2 N3 1_465 2.126(2)
O1 C12 . 1.264(3)
O1W H1WA . 0.8499
O1W H1WB . 0.8501
O2W H2WA . 0.8499
O2W H2WB . 0.8499
O2 C12 . 1.248(4)
O3 N2 . 1.27(2)
O3A N2 . 0.99(4)
O4 N2 . 1.02(7)
O4A N2 . 1.36(5)
O5 C24 . 1.263(3)
O6 C24 . 1.256(3)
O7 N4 . 1.138(6)
O7A N4 . 1.109(13)
O8 N4 . 1.335(9)
O8A N4 . 1.200(11)
O9 C26 . 1.314(12)
O9A C26 . 1.288(11)
O10 C30 . 1.219(15)
O10 C30A . 1.348(16)
N1 C5 . 1.333(4)
N1 C1 . 1.336(4)
N2 C7 . 1.465(5)
N3 C13 . 1.342(4)
N3 C17 . 1.344(4)
N4 C19 . 1.467(5)
N5 C26 . 1.214(8)
N5 C28 . 1.519(9)
N5 C27 . 1.525(9)
N6 C30 . 1.26(3)
N6 C32 . 1.539(16)
N6 C29 . 1.55(2)
N6A C30A . 1.32(4)
N6A C32 . 1.451(17)
N6A C31 . 1.56(2)
C1 C2 . 1.371(4)
C1 H1A . 0.9300
C2 C3 . 1.395(4)
C2 H2A . 0.9300
C3 C4 . 1.375(4)
C3 C6 . 1.484(4)
C4 C5 . 1.382(4)
C4 H4A . 0.9300
C5 H5A . 0.9300
C6 C7 . 1.388(4)
C6 C11 . 1.396(4)
C7 C8 . 1.375(4)
C8 C9 . 1.387(4)
C8 H8A . 0.9300
C9 C10 . 1.392(4)
C9 C12 . 1.504(4)
C10 C11 . 1.380(4)
C10 H10A . 0.9300
C11 H11A . 0.9300
C13 C14 . 1.376(4)
C13 H13A . 0.9300
C14 C15 . 1.380(5)
C14 H14A . 0.9300
C15 C16 . 1.392(5)
C15 C18 . 1.496(4)
C16 C17 . 1.375(4)
C16 H16A . 0.9300
C17 H17A . 0.9300
C18 C23 . 1.387(5)
C18 C19 . 1.401(5)
C19 C20 . 1.377(4)
C20 C21 . 1.370(4)
C20 H20A . 0.9300
C21 C22 . 1.385(4)
C21 C24 . 1.512(4)
C22 C23 . 1.378(4)
C22 H22A . 0.9300
C23 H23A . 0.9300
C25 C26 . 1.544(8)
C25 H25A . 0.9600
C25 H25B . 0.9600
C25 H25C . 0.9600
C27 H27A . 0.9600
C27 H27B . 0.9600
C27 H27C . 0.9600
C28 H28A . 0.9600
C28 H28B . 0.9600
C28 H28C . 0.9600
C29 C30A . 1.45(2)
C29 H29A . 0.9600
C29 H29B . 0.9600
C29 H29C . 0.9600
C30 C31 . 1.51(2)
C31 H31A . 0.9600
C31 H31B . 0.9600
C31 H31C . 0.9600
C32 H32A . 0.9600
C32 H32B . 0.9600
C32 H32C . 0.9600

loop_
_geom_hbond_atom_site_label_D
_geom_hbond_atom_site_label_H
_geom_hbond_atom_site_label_A
_geom_hbond_site_symmetry_A
_geom_hbond_distance_DH
_geom_hbond_distance_HA
_geom_hbond_distance_DA
_geom_hbond_angle_DHA
_geom_hbond_publ_flag
O1W H1WA O6 . 0.85 1.89 2.717(4) 163 yes
O1W H1WB O9 2_555 0.85 1.91 2.707(18) 156 yes
O2W H2WA O2 2_576 0.85 1.98 2.706(4) 142 yes
O2W H2WB O6 1_565 0.85 1.98 2.815(4) 168 yes
C1 H1A O3 2_565 0.93 2.48 3.104(19) 125 yes
C4 H4A O2 2_566 0.93 2.44 3.317(5) 157 yes
C5 H5A O6 . 0.93 2.47 3.334(4) 155 yes
C14 H14A O10 . 0.93 2.36 3.210(7) 153 yes
C16 H16A O9 2_655 0.93 2.48 3.393(15) 167 yes
C27 H27B O8 . 0.96 2.57 3.227(13) 126 yes
C28 H28C O8 . 0.96 2.60 3.183(15) 120 yes
C32 H32C O2 2_566 0.96 2.56 3.505(11) 170 yes

loop_
_geom_torsion_atom_site_label_1
_geom_torsion_atom_site_label_2
_geom_torsion_atom_site_label_3
_geom_torsion_atom_site_label_4
_geom_torsion_site_symmetry_1
_geom_torsion
C5 N1 C1 C2 . -0.9(5)
Ni1 N1 C1 C2 . 178.5(3)
N1 C1 C2 C3 . 1.6(5)
C1 C2 C3 C4 . -1.2(5)
C1 C2 C3 C6 . -179.2(3)
C2 C3 C4 C5 . 0.2(5)
C6 C3 C4 C5 . 178.2(3)
C1 N1 C5 C4 . -0.2(5)
Ni1 N1 C5 C4 . -179.6(3)
C3 C4 C5 N1 . 0.6(6)
C4 C3 C6 C7 . 143.6(4)
C2 C3 C6 C7 . -38.5(5)
C4 C3 C6 C11 . -37.9(5)
C2 C3 C6 C11 . 140.0(4)
C11 C6 C7 C8 . 0.0(5)
C3 C6 C7 C8 . 178.5(3)
C11 C6 C7 N2 . 177.2(4)
C3 C6 C7 N2 . -4.3(5)
O3A N2 C7 C8 . -27(5)
O4 N2 C7 C8 . 122(3)
O3 N2 C7 C8 . -65.1(12)
O4A N2 C7 C8 . 117.4(14)
O3A N2 C7 C6 . 156(5)
O4 N2 C7 C6 . -56(3)
O3 N2 C7 C6 . 117.4(11)
O4A N2 C7 C6 . -60.1(15)
C6 C7 C8 C9 . 2.9(5)
N2 C7 C8 C9 . -174.5(3)
C7 C8 C9 C10 . -3.6(5)
C7 C8 C9 C12 . 174.5(3)
C8 C9 C10 C11 . 1.5(5)
C12 C9 C10 C11 . -176.5(3)
C9 C10 C11 C6 . 1.4(6)
C7 C6 C11 C10 . -2.2(5)
C3 C6 C11 C10 . 179.3(3)
Ni2 O1 C12 O2 . 14.6(5)
Ni2 O1 C12 C9 . -163.34(19)
C8 C9 C12 O2 . -178.3(3)
C10 C9 C12 O2 . -0.3(5)
C8 C9 C12 O1 . -0.2(4)
C10 C9 C12 O1 . 177.8(3)
C17 N3 C13 C14 . 1.4(5)
Ni2 N3 C13 C14 1_645 -174.5(3)
N3 C13 C14 C15 . -0.2(5)
C13 C14 C15 C16 . -1.0(5)
C13 C14 C15 C18 . 175.4(3)
C14 C15 C16 C17 . 0.9(5)
C18 C15 C16 C17 . -175.2(3)
C13 N3 C17 C16 . -1.5(5)
Ni2 N3 C17 C16 1_645 174.3(3)
C15 C16 C17 N3 . 0.3(5)
C14 C15 C18 C23 . -63.1(4)
C16 C15 C18 C23 . 113.0(4)
C14 C15 C18 C19 . 112.0(4)
C16 C15 C18 C19 . -71.9(5)
C23 C18 C19 C20 . 1.3(6)
C15 C18 C19 C20 . -173.8(3)
C23 C18 C19 N4 . 179.7(4)
C15 C18 C19 N4 . 4.5(6)
O7A N4 C19 C20 . 144.0(11)
O7 N4 C19 C20 . -144.7(8)
O8A N4 C19 C20 . -34.3(9)
O8 N4 C19 C20 . 48.8(7)
O7A N4 C19 C18 . -34.5(12)
O7 N4 C19 C18 . 36.9(10)
O8A N4 C19 C18 . 147.3(8)
O8 N4 C19 C18 . -129.6(5)
C18 C19 C20 C21 . 0.0(6)
N4 C19 C20 C21 . -178.3(4)
C19 C20 C21 C22 . -1.1(5)
C19 C20 C21 C24 . 178.2(3)
C20 C21 C22 C23 . 0.7(5)
C24 C21 C22 C23 . -178.5(3)
C21 C22 C23 C18 . 0.7(5)
C19 C18 C23 C22 . -1.7(5)
C15 C18 C23 C22 . 173.9(3)
Ni1 O5 C24 O6 . -17.5(4)
Ni1 O5 C24 C21 . 162.00(18)
C20 C21 C24 O6 . -179.4(3)
C22 C21 C24 O6 . -0.2(4)
C20 C21 C24 O5 . 1.0(4)
C22 C21 C24 O5 . -179.7(3)
C28 N5 C26 O9A . 166.6(17)
C27 N5 C26 O9A . -21.9(19)
C28 N5 C26 O9 . -161.0(17)
C27 N5 C26 O9 . 10.5(19)
C28 N5 C26 C25 . 0.7(13)
C27 N5 C26 C25 . 172.2(7)
C32 N6 C30 O10 . 173.9(13)
C29 N6 C30 O10 . -3.7(19)
C32 N6 C30 C31 . -5(2)
C29 N6 C30 C31 . 177.5(11)
C32 N6A C30A O10 . -176.8(10)
C31 N6A C30A O10 . 6.5(15)
C32 N6A C30A C29 . 1.2(17)
C31 N6A C30A C29 . -175.5(10)

_cod_database_fobs_code 2021446
